data_2221953
loop_
_publ_author_name
'Okio, Coco K. Y. A.'
'Speziali, Nivaldo L.'

_publ_section_title
;
 Redetermination of
 tetrakis(<i>N</i>,<i>N</i>-diethyldithiocarbamato)tin(IV)
;
_journal_coeditor_code BX2209
_journal_issue 6
_journal_name_full 'Acta Crystallographica Section E'
_journal_page_first m675
_journal_paper_doi 10.1107/S1600536809018522
_journal_volume 65
_journal_year 2009
_chemical_formula_iupac '[Sn (C5 H10 N1 S2)4]'
_chemical_formula_moiety 'C20 H40 N4 S8 Sn'
_chemical_formula_sum 'C20 H40 N4 S8 Sn'
_chemical_formula_weight 711.73
_chemical_name_systematic
;
tetrakis(<i>N</i>,<i>N</i>-diethyldithiocarbamato)tin(IV)
;
_space_group_IT_number 15
_symmetry_cell_setting monoclinic
_symmetry_space_group_name_Hall '-C 2yc'
_symmetry_space_group_name_H-M 'C 1 2/c 1'
_atom_sites_solution_hydrogens geom
_atom_sites_solution_primary direct
_atom_sites_solution_secondary difmap
_audit_creation_method
;
CrysAlis RED, Oxford Diffraction Ltd.,
Version 1.171.32.29 (release 10-06-2008 CrysAlis171 .NET)
(compiled Jun 10 2008,16:49:55)
;
_cell_angle_alpha 90.0
_cell_angle_beta 118.995(2)
_cell_angle_gamma 90.0
_cell_formula_units_Z 4
_cell_length_a 16.3250(2)
_cell_length_b 15.7544(2)
_cell_length_c 13.9478(2)
_cell_measurement_reflns_used 33587
_cell_measurement_temperature 293(2)
_cell_measurement_theta_max 37.7093
_cell_measurement_theta_min 2.9543
_cell_volume 3137.62(9)
_computing_cell_refinement 'CrysAlis RED (Oxford Diffraction, 2008)'
_computing_data_collection 'CrysAlis CCD (Oxford Diffraction, 2008)'
_computing_data_reduction 'CrysAlis RED (Oxford Diffraction, 2008)'
_computing_molecular_graphics 'PLATON (Spek, 2009)'
_computing_publication_material 'SHELXL97 (Sheldrick, 2008)'
_computing_structure_refinement 'SHELXL97 (Sheldrick, 2008)'
_computing_structure_solution 'SHELXS97 (Sheldrick, 2008)'
_diffrn_ambient_temperature 293(2)
_diffrn_detector_area_resol_mean 10.4186
_diffrn_measured_fraction_theta_full 0.964
_diffrn_measured_fraction_theta_max 0.964
_diffrn_measurement_device_type 'Oxford Diffraction GEMINI'
_diffrn_measurement_method \p
_diffrn_radiation_monochromator graphite
_diffrn_radiation_source 'Enhance (Mo) X-ray Source'
_diffrn_radiation_type 'Mo K\a'
_diffrn_radiation_wavelength 0.7107
_diffrn_reflns_av_R_equivalents 0.0239
_diffrn_reflns_av_sigmaI/netI 0.0150
_diffrn_reflns_limit_h_max 27
_diffrn_reflns_limit_h_min -27
_diffrn_reflns_limit_k_max 27
_diffrn_reflns_limit_k_min -27
_diffrn_reflns_limit_l_max 23
_diffrn_reflns_limit_l_min -23
_diffrn_reflns_number 64449
_diffrn_reflns_theta_full 37.86
_diffrn_reflns_theta_max 37.86
_diffrn_reflns_theta_min 2.97
_exptl_absorpt_coefficient_mu 1.364
_exptl_absorpt_correction_T_max 1.00000
_exptl_absorpt_correction_T_min 0.79415
_exptl_absorpt_correction_type multi-scan
_exptl_absorpt_process_details '(CrysAlis RED; Oxford Diffraction, 2008)'
_exptl_crystal_colour orange
_exptl_crystal_density_diffrn 1.507
_exptl_crystal_density_method 'not measured'
_exptl_crystal_description prism
_exptl_crystal_F_000 1464
_exptl_crystal_size_max 0.3
_exptl_crystal_size_mid 0.25
_exptl_crystal_size_min 0.2
_refine_diff_density_max 1.237
_refine_diff_density_min -0.606
_refine_ls_extinction_method none
_refine_ls_goodness_of_fit_ref 1.065
_refine_ls_hydrogen_treatment constr
_refine_ls_matrix_type full
_refine_ls_number_parameters 150
_refine_ls_number_reflns 8173
_refine_ls_number_restraints 0
_refine_ls_restrained_S_all 1.065
_refine_ls_R_factor_all 0.0537
_refine_ls_R_factor_gt 0.0372
_refine_ls_shift/su_max 0.001
_refine_ls_shift/su_mean 0.000
_refine_ls_structure_factor_coef Fsqd
_refine_ls_weighting_details 'calc w=1/[\s^2^(Fo^2^)+(0.1P)^2^] where P=(Fo^2^+2Fc^2^)/3'
_refine_ls_weighting_scheme calc
_refine_ls_wR_factor_gt 0.1318
_refine_ls_wR_factor_ref 0.1446
_reflns_number_gt 6349
_reflns_number_total 8173
_reflns_threshold_expression I>2\s(I)
_cod_data_source_file bx2209.cif
_cod_data_source_block I
_cod_original_cell_volume 3137.64(8)
_cod_original_sg_symbol_H-M 'C 2/c'
_cod_database_code 2221953
_cod_database_fobs_code 2221953

loop_
_symmetry_equiv_pos_as_xyz
'x, y, z'
'-x, y, -z+1/2'
'x+1/2, y+1/2, z'
'-x+1/2, y+1/2, -z+1/2'
'-x, -y, -z'
'x, -y, z-1/2'
'-x+1/2, -y+1/2, -z'
'x+1/2, -y+1/2, z-1/2'

loop_
_atom_site_type_symbol
_atom_site_label
_atom_site_fract_x
_atom_site_fract_y
_atom_site_fract_z
_atom_site_U_iso_or_equiv
_atom_site_adp_type
_atom_site_calc_flag
_atom_site_refinement_flags
_atom_site_occupancy
_atom_site_disorder_assembly
_atom_site_disorder_group
Sn Sn 1.0000 0.202248(11) 0.2500 0.03412(6) Uani d S 1 . .
S S4 0.80944(4) 0.24306(5) 0.33596(5) 0.05278(14) Uani d . 1 . .
S S3 1.17240(3) 0.16968(3) 0.37176(4) 0.03869(10) Uani d . 1 . .
S S2 1.01793(3) 0.09568(4) 0.39719(5) 0.04590(12) Uani d . 1 . .
S S1 0.98344(4) 0.32210(4) 0.35808(4) 0.04406(12) Uani d . 1 . .
C C1 0.91736(14) 0.27902(13) 0.41621(15) 0.0378(3) Uani d . 1 . .
N N1 0.95774(13) 0.28033(13) 0.52591(14) 0.0433(3) Uani d . 1 . .
C C2 0.9021(2) 0.25988(19) 0.5803(2) 0.0554(6) Uani d . 1 . .
H H2A 0.8384 0.2794 0.5345 0.066 Uiso calc R 1 . .
H H2B 0.9278 0.2905 0.6492 0.066 Uiso calc R 1 . .
C C3 0.9003(3) 0.1671(3) 0.6025(3) 0.0771(9) Uani d . 1 . .
H H3A 0.8628 0.1579 0.6374 0.116 Uiso calc R 1 . .
H H3B 0.9630 0.1476 0.6497 0.116 Uiso calc R 1 . .
H H3C 0.8740 0.1364 0.5346 0.116 Uiso calc R 1 . .
C C4 1.05786(18) 0.29665(16) 0.5989(2) 0.0528(6) Uani d . 1 . .
H H4A 1.0920 0.2834 0.5601 0.063 Uiso calc R 1 . .
H H4B 1.0802 0.2589 0.6615 0.063 Uiso calc R 1 . .
C C5 1.0788(2) 0.3865(2) 0.6392(2) 0.0725(8) Uani d . 1 . .
H H5A 1.1450 0.3930 0.6861 0.109 Uiso calc R 1 . .
H H5B 1.0466 0.3998 0.6794 0.109 Uiso calc R 1 . .
H H5C 1.0583 0.4243 0.5778 0.109 Uiso calc R 1 . .
C C6 1.13681(12) 0.10712(12) 0.44702(14) 0.0351(3) Uani d . 1 . .
N N2 1.19789(12) 0.06819(10) 0.53695(14) 0.0405(3) Uani d . 1 . .
C C7 1.29923(14) 0.07507(16) 0.5782(2) 0.0543(6) Uani d . 1 . .
H H7A 1.3309 0.0810 0.6574 0.065 Uiso calc R 1 . .
H H7B 1.3121 0.1256 0.5480 0.065 Uiso calc R 1 . .
C C8 1.3367(3) -0.0006(3) 0.5485(4) 0.0923(13) Uani d . 1 . .
H H8A 1.4028 0.0062 0.5761 0.139 Uiso calc R 1 . .
H H8B 1.3059 -0.0063 0.4702 0.139 Uiso calc R 1 . .
H H8C 1.3256 -0.0505 0.5800 0.139 Uiso calc R 1 . .
C C9 1.16890(17) 0.01398(14) 0.60174(17) 0.0477(5) Uani d . 1 . .
H H9A 1.1044 -0.0033 0.5556 0.057 Uiso calc R 1 . .
H H9B 1.2072 -0.0369 0.6238 0.057 Uiso calc R 1 . .
C C10 1.1771(4) 0.0561(3) 0.7004(3) 0.0904(12) Uani d . 1 . .
H H10A 1.1575 0.0176 0.7388 0.136 Uiso calc R 1 . .
H H10B 1.1380 0.1056 0.6793 0.136 Uiso calc R 1 . .
H H10C 1.2410 0.0723 0.7473 0.136 Uiso calc R 1 . .

loop_
_atom_site_aniso_label
_atom_site_aniso_U_11
_atom_site_aniso_U_22
_atom_site_aniso_U_33
_atom_site_aniso_U_12
_atom_site_aniso_U_13
_atom_site_aniso_U_23
Sn 0.02512(8) 0.04321(10) 0.03155(9) 0.000 0.01177(6) 0.000
S4 0.0354(2) 0.0764(4) 0.0425(2) -0.0047(2) 0.01571(19) -0.0066(2)
S3 0.02504(17) 0.0478(2) 0.0397(2) -0.00161(15) 0.01292(15) 0.00968(17)
S2 0.0283(2) 0.0557(3) 0.0517(3) -0.00264(17) 0.01786(18) 0.0135(2)
S1 0.0497(3) 0.0484(2) 0.0412(2) -0.0090(2) 0.0277(2) -0.00716(19)
C1 0.0360(8) 0.0449(8) 0.0333(7) 0.0028(7) 0.0175(6) -0.0020(6)
N1 0.0409(8) 0.0569(9) 0.0330(7) -0.0002(7) 0.0186(6) -0.0033(6)
C2 0.0600(14) 0.0738(16) 0.0439(10) -0.0090(12) 0.0344(10) -0.0115(10)
C3 0.093(3) 0.086(2) 0.0622(17) -0.0131(19) 0.0463(18) 0.0043(15)
C4 0.0406(11) 0.0719(16) 0.0365(9) 0.0047(9) 0.0112(8) -0.0020(8)
C5 0.0586(16) 0.086(2) 0.0582(15) -0.0105(15) 0.0166(12) -0.0127(14)
C6 0.0277(6) 0.0383(7) 0.0355(7) -0.0030(5) 0.0124(6) 0.0015(6)
N2 0.0316(7) 0.0412(7) 0.0404(7) -0.0035(5) 0.0110(6) 0.0094(6)
C7 0.0301(8) 0.0561(12) 0.0561(12) -0.0041(8) 0.0047(8) 0.0155(10)
C8 0.0567(18) 0.079(2) 0.143(4) 0.0141(15) 0.049(2) 0.021(2)
C9 0.0507(11) 0.0436(9) 0.0432(9) -0.0068(8) 0.0183(8) 0.0093(7)
C10 0.144(4) 0.077(2) 0.0719(19) -0.028(2) 0.069(2) -0.0128(16)

loop_
_atom_type_symbol
_atom_type_description
_atom_type_scat_dispersion_real
_atom_type_scat_dispersion_imag
_atom_type_scat_source
C C 0.0033 0.0016 'International Tables Vol C Tables 4.2.6.8 and 6.1.1.4'
N N 0.0061 0.0033 'International Tables Vol C Tables 4.2.6.8 and 6.1.1.4'
S S 0.1246 0.1234 'International Tables Vol C Tables 4.2.6.8 and 6.1.1.4'
Sn Sn -0.6537 1.4246 'International Tables Vol C Tables 4.2.6.8 and 6.1.1.4'
H H 0.0000 0.0000 'International Tables Vol C Tables 4.2.6.8 and 6.1.1.4'

loop_
_geom_angle_atom_site_label_1
_geom_angle_atom_site_label_2
_geom_angle_atom_site_label_3
_geom_angle_site_symmetry_1
_geom_angle_site_symmetry_3
_geom_angle
_geom_angle_publ_flag
S1 Sn S1 . 2_755 82.48(3) ?
S1 Sn S3 . 2_755 98.433(17) ?
S1 Sn S3 2_755 2_755 99.063(19) ?
S1 Sn S3 . . 99.064(19) ?
S1 Sn S3 2_755 . 98.434(17) ?
S3 Sn S3 2_755 . 156.66(2) ?
S1 Sn S2 . . 90.89(2) ?
S1 Sn S2 2_755 . 166.429(19) ?
S3 Sn S2 2_755 . 93.599(17) ?
S3 Sn S2 . . 70.827(15) ?
S1 Sn S2 . 2_755 166.427(19) ?
S1 Sn S2 2_755 2_755 90.89(2) ?
S3 Sn S2 2_755 2_755 70.826(15) ?
S3 Sn S2 . 2_755 93.599(17) ?
S2 Sn S2 . 2_755 97.91(3) ?
C6 S3 Sn . . 86.08(6) ?
C6 S2 Sn . . 85.61(6) ?
C1 S1 Sn . . 104.69(7) ?
N1 C1 S4 . . 123.21(16) ?
N1 C1 S1 . . 116.44(15) ?
S4 C1 S1 . . 120.30(11) ?
C1 N1 C4 . . 124.02(19) ?
C1 N1 C2 . . 119.95(19) ?
C4 N1 C2 . . 115.94(19) ?
N1 C2 C3 . . 113.5(2) ?
N1 C2 H2A . . 108.9 ?
C3 C2 H2A . . 108.9 ?
N1 C2 H2B . . 108.9 ?
C3 C2 H2B . . 108.9 ?
H2A C2 H2B . . 107.7 ?
C2 C3 H3A . . 109.5 ?
C2 C3 H3B . . 109.5 ?
H3A C3 H3B . . 109.5 ?
C2 C3 H3C . . 109.5 ?
H3A C3 H3C . . 109.5 ?
H3B C3 H3C . . 109.5 ?
N1 C4 C5 . . 113.6(2) ?
N1 C4 H4A . . 108.9 ?
C5 C4 H4A . . 108.9 ?
N1 C4 H4B . . 108.9 ?
C5 C4 H4B . . 108.9 ?
H4A C4 H4B . . 107.7 ?
C4 C5 H5A . . 109.5 ?
C4 C5 H5B . . 109.5 ?
H5A C5 H5B . . 109.5 ?
C4 C5 H5C . . 109.5 ?
H5A C5 H5C . . 109.5 ?
H5B C5 H5C . . 109.5 ?
N2 C6 S2 . . 121.35(14) ?
N2 C6 S3 . . 121.40(14) ?
S2 C6 S3 . . 117.23(10) ?
C6 N2 C7 . . 121.91(17) ?
C6 N2 C9 . . 122.20(17) ?
C7 N2 C9 . . 115.89(17) ?
N2 C7 C8 . . 111.7(2) ?
N2 C7 H7A . . 109.3 ?
C8 C7 H7A . . 109.3 ?
N2 C7 H7B . . 109.3 ?
C8 C7 H7B . . 109.3 ?
H7A C7 H7B . . 108.0 ?
C7 C8 H8A . . 109.5 ?
C7 C8 H8B . . 109.5 ?
H8A C8 H8B . . 109.5 ?
C7 C8 H8C . . 109.5 ?
H8A C8 H8C . . 109.5 ?
H8B C8 H8C . . 109.5 ?
C10 C9 N2 . . 113.6(2) ?
C10 C9 H9A . . 108.8 ?
N2 C9 H9A . . 108.8 ?
C10 C9 H9B . . 108.8 ?
N2 C9 H9B . . 108.8 ?
H9A C9 H9B . . 107.7 ?
C9 C10 H10A . . 109.5 ?
C9 C10 H10B . . 109.5 ?
H10A C10 H10B . . 109.5 ?
C9 C10 H10C . . 109.5 ?
H10A C10 H10C . . 109.5 ?
H10B C10 H10C . . 109.5 ?

loop_
_geom_bond_atom_site_label_1
_geom_bond_atom_site_label_2
_geom_bond_site_symmetry_2
_geom_bond_distance
_geom_bond_publ_flag
Sn S1 . 2.5111(5) ?
Sn S1 2_755 2.5111(5) ?
Sn S3 2_755 2.5366(4) ?
Sn S3 . 2.5366(4) ?
Sn S2 . 2.5567(5) ?
Sn S2 2_755 2.5567(5) ?
S4 C1 . 1.663(2) ?
S3 C6 . 1.7327(19) ?
S2 C6 . 1.7247(18) ?
S1 C1 . 1.769(2) ?
C1 N1 . 1.341(2) ?
N1 C4 . 1.470(3) ?
N1 C2 . 1.474(3) ?
C2 C3 . 1.497(5) ?
C2 H2A . 0.9700 ?
C2 H2B . 0.9700 ?
C3 H3A . 0.9600 ?
C3 H3B . 0.9600 ?
C3 H3C . 0.9600 ?
C4 C5 . 1.501(4) ?
C4 H4A . 0.9700 ?
C4 H4B . 0.9700 ?
C5 H5A . 0.9600 ?
C5 H5B . 0.9600 ?
C5 H5C . 0.9600 ?
C6 N2 . 1.316(2) ?
N2 C7 . 1.468(3) ?
N2 C9 . 1.478(3) ?
C7 C8 . 1.488(5) ?
C7 H7A . 0.9700 ?
C7 H7B . 0.9700 ?
C8 H8A . 0.9600 ?
C8 H8B . 0.9600 ?
C8 H8C . 0.9600 ?
C9 C10 . 1.474(4) ?
C9 H9A . 0.9700 ?
C9 H9B . 0.9700 ?
C10 H10A . 0.9600 ?
C10 H10B . 0.9600 ?
C10 H10C . 0.9600 ?
